data_1532183
loop_
_publ_author_name
'Vasylechko, L.'
'Vashook, V.'
'Niewa, R.'
'Senyshin, A.'
'Savytskii, D.'
'Matkovskii, A.'
'Knapp, M.'
'Ullmann, H.'
'Berkowski, M.'
'Bismayer, U.'

_publ_section_title
;
 Crystal structure, thermal expansion and conductivity of anisotropic
 La1-x Srx Ga1-2x Mg2x O3-y (x = 0.05, 0.1) single crystals
;
_journal_name_full 'Journal of Solid State Chemistry'
_journal_page_first 396
_journal_page_last 411
_journal_volume 172
_journal_year 2003
_chemical_formula_sum 'Ga0.89 La0.95 Mg0.11 O2.79 Sr0.05'
_chemical_name_systematic '(La0.95 Sr0.05) (Ga0.89 Mg0.11) O2.79'
_space_group_IT_number 74
_symmetry_space_group_name_Hall '-I 2b 2'
_symmetry_space_group_name_H-M 'I m m a'
_cell_angle_alpha 90
_cell_angle_beta 90
_cell_angle_gamma 90
_cell_formula_units_Z 4
_cell_length_a 7.79423
_cell_length_b 5.49896
_cell_length_c 5.53806
_cell_volume 237.362
_citation_journal_id_ASTM JSSCBI
_cod_data_source_file Vasylechko_JSSCBI_2003_1543.cif
_cod_data_source_block Ga0.89La0.95Mg0.11O2.79Sr0.05
_cod_original_cell_volume 237.3621
_cod_database_code 1532183

loop_
_symmetry_equiv_pos_as_xyz
x,y,z
-x,-y+1/2,z
x,-y,-z
-x,y+1/2,-z
-x,-y,-z
x,y-1/2,-z
-x,y,z
x,-y-1/2,z
x+1/2,y+1/2,z+1/2
-x+1/2,-y+1,z+1/2
x+1/2,-y+1/2,-z+1/2
-x+1/2,y+1,-z+1/2
-x+1/2,-y+1/2,-z+1/2
x+1/2,y,-z+1/2
-x+1/2,y+1/2,z+1/2
x+1/2,-y,z+1/2

loop_
_atom_site_label
_atom_site_type_symbol
_atom_site_fract_x
_atom_site_fract_y
_atom_site_fract_z
_atom_site_occupancy
_atom_site_U_iso_or_equiv
La1 La+2 0.5 0.25 0.2468 0.95 0.0
Sr1 Sr+2 0.5 0.25 0.2468 0.05 0.0
O1 O-2 0.5 0.25 0.6815 0.99 0.0
Mg1 Mg+2 0.25 0.25 0.75 0.107 0.0
O2 O-2 0.2174 0 0.5 0.9 0.0
Ga1 Ga+3 0.25 0.25 0.75 0.893 0.0
